data_4333247
loop_
_publ_author_name
'Jung, Hyo Sung'
'Ko, Kyoung Chul'
'Lee, Jae Hong'
'Kim, Sang Hoon'
'Bhuniya, Sankarprasad'
'Lee, Jin Yong'
'Kim, Youngmee'
'Kim, Sung Jin'
'Kim, Jong Seung'

_publ_section_title
;
 Rationally Designed Fluorescence Turn-On Sensors: A New Design Strategy
 Based on Orbital Control
;
_journal_issue 18
_journal_name_full 'Inorganic Chemistry'
_journal_page_first 8552
_journal_page_last 8557
_journal_paper_doi 10.1021/ic101165k
_journal_volume 49
_journal_year 2010
_chemical_formula_sum 'C23 H22 N2 O2.13 S'
_chemical_formula_weight 392.49
_chemical_name_systematic
; 
 ? 
;
_space_group_IT_number 14
_symmetry_cell_setting monoclinic
_symmetry_space_group_name_Hall '-P 2ybc'
_symmetry_space_group_name_H-M 'P 1 21/c 1'
_atom_sites_solution_hydrogens geom
_atom_sites_solution_primary direct
_atom_sites_solution_secondary difmap
_audit_creation_method SHELXL-97
_cell_angle_alpha 90.00
_cell_angle_beta 90.309(7)
_cell_angle_gamma 90.00
_cell_formula_units_Z 8
_cell_length_a 7.355(3)
_cell_length_b 20.112(7)
_cell_length_c 26.680(9)
_cell_measurement_reflns_used 1476
_cell_measurement_temperature 170(2)
_cell_measurement_theta_max 24.17
_cell_measurement_theta_min 2.50
_cell_volume 3947(3)
_computing_cell_refinement 'Bruker SMART'
_computing_data_collection 'Bruker SMART'
_computing_data_reduction 'Bruker SAINT'
_computing_molecular_graphics 'Bruker SHELXTL'
_computing_publication_material 'Bruker SHELXTL'
_computing_structure_refinement 'SHELXL-97 (Sheldrick, 1997)'
_computing_structure_solution 'SHELXS-97 (Sheldrick, 1990)'
_diffrn_ambient_temperature 170(2)
_diffrn_measured_fraction_theta_full 0.963
_diffrn_measured_fraction_theta_max 0.963
_diffrn_measurement_device_type 'CCD area detector'
_diffrn_measurement_method 'phi and omega scans'
_diffrn_radiation_monochromator graphite
_diffrn_radiation_source 'fine-focus sealed tube'
_diffrn_radiation_type MoK\a
_diffrn_radiation_wavelength 0.71073
_diffrn_reflns_av_R_equivalents 0.2286
_diffrn_reflns_av_sigmaI/netI 0.4054
_diffrn_reflns_limit_h_max 9
_diffrn_reflns_limit_h_min -9
_diffrn_reflns_limit_k_max 23
_diffrn_reflns_limit_k_min -24
_diffrn_reflns_limit_l_max 32
_diffrn_reflns_limit_l_min -16
_diffrn_reflns_number 20434
_diffrn_reflns_theta_full 26.00
_diffrn_reflns_theta_max 26.00
_diffrn_reflns_theta_min 1.83
_exptl_absorpt_coefficient_mu 0.186
_exptl_absorpt_correction_type none
_exptl_crystal_colour red
_exptl_crystal_density_diffrn 1.321
_exptl_crystal_density_method 'not measured'
_exptl_crystal_description plate
_exptl_crystal_F_000 1656
_exptl_crystal_size_max 0.45
_exptl_crystal_size_mid 0.15
_exptl_crystal_size_min 0.02
_refine_diff_density_max 0.518
_refine_diff_density_min -0.518
_refine_diff_density_rms 0.136
_refine_ls_extinction_coef 0.195(12)
_refine_ls_extinction_expression Fc^*^=kFc[1+0.001xFc^2^\l^3^/sin(2\q)]^-1/4^
_refine_ls_extinction_method SHELXL
_refine_ls_goodness_of_fit_ref 0.889
_refine_ls_hydrogen_treatment constr
_refine_ls_matrix_type full
_refine_ls_number_parameters 517
_refine_ls_number_reflns 7459
_refine_ls_number_restraints 0
_refine_ls_restrained_S_all 0.889
_refine_ls_R_factor_all 0.2539
_refine_ls_R_factor_gt 0.1250
_refine_ls_shift/su_max 0.000
_refine_ls_shift/su_mean 0.000
_refine_ls_structure_factor_coef Fsqd
_refine_ls_weighting_details 'calc w=1/[\s^2^(Fo^2^)+(0.1391P)^2^+0.0000P] where P=(Fo^2^+2Fc^2^)/3'
_refine_ls_weighting_scheme calc
_refine_ls_wR_factor_gt 0.2802
_refine_ls_wR_factor_ref 0.3168
_reflns_number_gt 2403
_reflns_number_total 7459
_reflns_threshold_expression >2sigma(I)
_cod_data_source_file ic101165ksup1.cif
_cod_data_source_block IC1
_cod_depositor_comments
;
The following automatic conversions were performed:

'_symmetry_cell_setting' value 'Monoclinic' changed to 'monoclinic'
according to /home/saulius/struct/CIF-dictionaries/cif_core.dic
dictionary named 'cif_core.dic' version 2.4.2 from 2011-04-26.

Automatic conversion script
Id: cif_fix_values 1891 2012-01-12 08:04:46Z andrius 
;
_cod_original_cell_volume 3947(2)
_cod_original_sg_symbol_H-M P2(1)/c
_cod_database_code 4333247

loop_
_symmetry_equiv_pos_as_xyz
'x, y, z'
'-x, y+1/2, -z+1/2'
'-x, -y, -z'
'x, -y-1/2, z-1/2'

loop_
_atom_site_label
_atom_site_type_symbol
_atom_site_fract_x
_atom_site_fract_y
_atom_site_fract_z
_atom_site_U_iso_or_equiv
_atom_site_adp_type
_atom_site_occupancy
_atom_site_symmetry_multiplicity
_atom_site_calc_flag
_atom_site_refinement_flags
N11 N 0.6328(9) 0.8590(3) -0.1472(2) 0.0479(18) Uani 1 1 d .
N12 N 0.3068(8) 0.6562(3) 0.1131(2) 0.0396(17) Uani 1 1 d .
N21 N -0.2006(9) 0.6635(3) 0.6235(2) 0.0416(17) Uani 1 1 d .
N22 N 0.1470(8) 0.8254(3) 0.3508(2) 0.0340(16) Uani 1 1 d .
O11 O 0.4210(7) 0.8558(2) 0.02082(18) 0.0404(14) Uani 1 1 d .
O12 O 0.3235(7) 0.8609(2) 0.09870(19) 0.0394(14) Uani 1 1 d .
O21 O 0.0129(6) 0.6397(2) 0.45623(18) 0.0357(13) Uani 1 1 d .
O22 O 0.1041(8) 0.6217(2) 0.3775(2) 0.0495(16) Uani 1 1 d .
S11 S 0.1658(4) 0.53362(11) 0.08366(11) 0.0713(9) Uani 1 1 d .
S21 S 0.3556(3) 0.94592(11) 0.36014(9) 0.0588(8) Uani 1 1 d .
C11 C 0.3635(11) 0.8243(4) 0.0638(3) 0.041(2) Uani 1 1 d .
C12 C 0.3605(9) 0.7522(3) 0.0642(3) 0.0297(18) Uani 1 1 d .
C13 C 0.4171(10) 0.7182(4) 0.0232(3) 0.0368(19) Uani 1 1 d .
H13 H 0.4183 0.6710 0.0241 0.044 Uiso 1 1 calc R
C14 C 0.4747(10) 0.7511(4) -0.0210(3) 0.0367(19) Uani 1 1 d .
C15 C 0.5331(9) 0.7196(3) -0.0638(3) 0.0344(19) Uani 1 1 d .
H15 H 0.5381 0.6724 -0.0643 0.041 Uiso 1 1 calc R
C16 C 0.5841(10) 0.7540(4) -0.1056(3) 0.039(2) Uani 1 1 d .
C17 C 0.6417(10) 0.7176(4) -0.1535(3) 0.042(2) Uani 1 1 d .
H17A H 0.7731 0.7071 -0.1516 0.050 Uiso 1 1 calc R
H17B H 0.5743 0.6751 -0.1562 0.050 Uiso 1 1 calc R
C18 C 0.6050(12) 0.7590(4) -0.1989(3) 0.051(2) Uani 1 1 d .
H18A H 0.4721 0.7628 -0.2042 0.061 Uiso 1 1 calc R
H18B H 0.6576 0.7370 -0.2287 0.061 Uiso 1 1 calc R
C19 C 0.6865(11) 0.8279(4) -0.1931(3) 0.049(2) Uani 1 1 d .
H19A H 0.8207 0.8245 -0.1940 0.058 Uiso 1 1 calc R
H19B H 0.6473 0.8559 -0.2217 0.058 Uiso 1 1 calc R
C110 C 0.6461(11) 0.9326(4) -0.1467(3) 0.047(2) Uani 1 1 d .
H11A H 0.5388 0.9514 -0.1643 0.056 Uiso 1 1 calc R
H11B H 0.7557 0.9462 -0.1655 0.056 Uiso 1 1 calc R
C111 C 0.6563(11) 0.9614(4) -0.0945(3) 0.051(2) Uani 1 1 d .
H11C H 0.7756 0.9505 -0.0793 0.062 Uiso 1 1 calc R
H11D H 0.6456 1.0104 -0.0963 0.062 Uiso 1 1 calc R
C112 C 0.5062(11) 0.9339(4) -0.0624(3) 0.044(2) Uani 1 1 d .
H11E H 0.3867 0.9485 -0.0756 0.053 Uiso 1 1 calc R
H11F H 0.5193 0.9507 -0.0277 0.053 Uiso 1 1 calc R
C113 C 0.5162(9) 0.8586(4) -0.0625(3) 0.0357(19) Uani 1 1 d .
C114 C 0.5787(11) 0.8245(4) -0.1051(3) 0.040(2) Uani 1 1 d .
C115 C 0.4730(9) 0.8216(4) -0.0210(3) 0.0329(19) Uani 1 1 d .
C116 C 0.2945(10) 0.7190(4) 0.1090(3) 0.043(2) Uani 1 1 d .
H116 H 0.2422 0.7444 0.1353 0.051 Uiso 1 1 calc R
C117 C 0.2440(11) 0.6233(4) 0.1563(4) 0.047(2) Uani 1 1 d .
C118 C 0.1661(11) 0.5574(4) 0.1456(3) 0.052(2) Uani 1 1 d .
C119 C 0.1214(12) 0.5196(5) 0.1881(5) 0.074(3) Uani 1 1 d .
H119 H 0.0858 0.4745 0.1838 0.088 Uiso 1 1 calc R
C120 C 0.1278(14) 0.5456(6) 0.2354(4) 0.071(3) Uani 1 1 d .
H120 H 0.0829 0.5204 0.2627 0.085 Uiso 1 1 calc R
C121 C 0.1962(13) 0.6060(5) 0.2435(4) 0.070(3) Uani 1 1 d .
H121 H 0.2044 0.6220 0.2769 0.084 Uiso 1 1 calc R
C122 C 0.2562(13) 0.6466(4) 0.2046(3) 0.062(3) Uani 1 1 d .
H122 H 0.3045 0.6895 0.2114 0.074 Uiso 1 1 calc R
C123 C 0.1263(15) 0.4470(4) 0.0882(4) 0.084(3) Uani 1 1 d .
H12A H 0.2363 0.4249 0.1007 0.127 Uiso 1 1 calc R
H12B H 0.0949 0.4293 0.0551 0.127 Uiso 1 1 calc R
H12C H 0.0258 0.4388 0.1114 0.127 Uiso 1 1 calc R
C21 C 0.0684(11) 0.6630(4) 0.4097(3) 0.043(2) Uani 1 1 d .
C22 C 0.0797(10) 0.7351(4) 0.4045(3) 0.0369(19) Uani 1 1 d .
C23 C 0.0328(9) 0.7760(4) 0.4440(3) 0.0343(19) Uani 1 1 d .
H23 H 0.0434 0.8229 0.4404 0.041 Uiso 1 1 calc R
C24 C -0.0296(9) 0.7498(4) 0.4890(3) 0.0346(19) Uani 1 1 d .
C25 C -0.0807(10) 0.7888(4) 0.5298(3) 0.0363(19) Uani 1 1 d .
H25 H -0.0750 0.8357 0.5264 0.044 Uiso 1 1 calc R
C26 C -0.1392(9) 0.7630(3) 0.5750(3) 0.0323(18) Uani 1 1 d .
C27 C -0.2050(10) 0.8069(4) 0.6152(3) 0.040(2) Uani 1 1 d .
H27A H -0.3325 0.8199 0.6082 0.048 Uiso 1 1 calc R
H27B H -0.1303 0.8479 0.6163 0.048 Uiso 1 1 calc R
C28 C -0.1936(11) 0.7709(4) 0.6665(3) 0.040(2) Uani 1 1 d .
H28A H -0.0647 0.7648 0.6763 0.048 Uiso 1 1 calc R
H28B H -0.2539 0.7980 0.6925 0.048 Uiso 1 1 calc R
C29 C -0.2849(12) 0.7047(4) 0.6624(3) 0.048(2) Uani 1 1 d .
H29A H -0.2769 0.6815 0.6950 0.057 Uiso 1 1 calc R
H29B H -0.4151 0.7113 0.6542 0.057 Uiso 1 1 calc R
C210 C -0.2262(11) 0.5925(4) 0.6259(3) 0.049(2) Uani 1 1 d .
H21A H -0.3471 0.5815 0.6116 0.058 Uiso 1 1 calc R
H21B H -0.2265 0.5788 0.6616 0.058 Uiso 1 1 calc R
C211 C -0.0856(11) 0.5531(4) 0.5990(3) 0.044(2) Uani 1 1 d .
H21C H -0.1127 0.5050 0.6014 0.053 Uiso 1 1 calc R
H21D H 0.0360 0.5612 0.6138 0.053 Uiso 1 1 calc R
C212 C -0.0896(12) 0.5754(3) 0.5444(3) 0.045(2) Uani 1 1 d .
H21E H 0.0177 0.5569 0.5271 0.054 Uiso 1 1 calc R
H21F H -0.1997 0.5571 0.5280 0.054 Uiso 1 1 calc R
C213 C -0.0894(9) 0.6497(3) 0.5386(3) 0.0324(18) Uani 1 1 d .
C214 C -0.1471(9) 0.6916(3) 0.5805(3) 0.0281(18) Uani 1 1 d .
C215 C -0.0367(9) 0.6801(3) 0.4954(3) 0.0305(18) Uani 1 1 d .
C216 C 0.1415(9) 0.7624(4) 0.3569(3) 0.0307(18) Uani 1 1 d .
H216 H 0.1775 0.7334 0.3307 0.037 Uiso 1 1 calc R
C217 C 0.1909(10) 0.8507(4) 0.3030(3) 0.041(2) Uani 1 1 d .
C218 C 0.2926(11) 0.9111(4) 0.3012(3) 0.046(2) Uani 1 1 d .
C219 C 0.3397(11) 0.9385(4) 0.2559(3) 0.044(2) Uani 1 1 d .
H219 H 0.4110 0.9778 0.2548 0.053 Uiso 1 1 calc R
C220 C 0.2841(13) 0.9092(4) 0.2131(3) 0.060(3) Uani 1 1 d .
H220 H 0.3218 0.9274 0.1820 0.072 Uiso 1 1 calc R
C221 C 0.1727(12) 0.8528(4) 0.2128(3) 0.054(2) Uani 1 1 d .
H221 H 0.1268 0.8351 0.1822 0.065 Uiso 1 1 calc R
C222 C 0.1311(12) 0.8235(4) 0.2580(3) 0.048(2) Uani 1 1 d .
H222 H 0.0602 0.7840 0.2584 0.057 Uiso 1 1 calc R
C223 C 0.3738(13) 1.0327(4) 0.3441(4) 0.077(3) Uani 1 1 d .
H22A H 0.4539 1.0377 0.3151 0.115 Uiso 1 1 calc R
H22B H 0.4245 1.0573 0.3726 0.115 Uiso 1 1 calc R
H22C H 0.2530 1.0502 0.3358 0.115 Uiso 1 1 calc R
O1W O 0.360(4) 0.4599(13) 0.9758(8) 0.080(8) Uani 0.25 1 d P

loop_
_atom_site_aniso_label
_atom_site_aniso_U_11
_atom_site_aniso_U_22
_atom_site_aniso_U_33
_atom_site_aniso_U_23
_atom_site_aniso_U_13
_atom_site_aniso_U_12
N11 0.054(5) 0.046(4) 0.043(5) 0.008(4) 0.004(4) 0.003(3)
N12 0.045(4) 0.030(4) 0.045(4) 0.012(3) 0.005(3) 0.001(3)
N21 0.065(5) 0.032(4) 0.028(4) -0.005(3) 0.021(3) -0.006(3)
N22 0.038(4) 0.025(4) 0.040(4) 0.006(3) 0.006(3) 0.005(3)
O11 0.057(4) 0.027(3) 0.037(3) 0.002(3) 0.008(3) -0.001(3)
O12 0.056(4) 0.027(3) 0.035(3) -0.004(2) 0.007(3) 0.010(3)
O21 0.041(3) 0.030(3) 0.036(3) -0.001(2) 0.006(2) -0.005(2)
O22 0.087(4) 0.021(3) 0.041(4) -0.009(3) 0.016(3) -0.003(3)
S11 0.089(2) 0.0371(14) 0.088(2) -0.0024(12) -0.0068(15) -0.0076(13)
S21 0.0820(18) 0.0364(13) 0.0580(17) -0.0078(11) -0.0052(13) -0.0059(12)
C11 0.048(5) 0.041(5) 0.033(5) 0.008(4) 0.006(4) -0.006(4)
C12 0.034(4) 0.027(4) 0.029(5) -0.001(3) 0.010(3) -0.002(3)
C13 0.045(5) 0.030(4) 0.035(5) 0.006(4) -0.008(4) -0.003(4)
C14 0.044(5) 0.027(4) 0.038(5) 0.011(4) 0.001(4) -0.009(4)
C15 0.043(5) 0.023(4) 0.037(5) 0.001(4) 0.009(4) -0.001(4)
C16 0.046(5) 0.033(5) 0.037(5) 0.000(4) 0.005(4) 0.002(4)
C17 0.043(5) 0.054(5) 0.028(5) -0.004(4) 0.003(4) -0.003(4)
C18 0.077(6) 0.045(5) 0.031(5) -0.005(4) 0.016(4) 0.003(5)
C19 0.050(6) 0.056(6) 0.039(6) 0.003(4) -0.004(4) -0.002(4)
C110 0.064(6) 0.025(5) 0.050(6) 0.008(4) 0.003(4) -0.004(4)
C111 0.059(6) 0.040(5) 0.056(6) -0.001(4) 0.011(5) -0.003(4)
C112 0.051(5) 0.032(5) 0.049(6) 0.004(4) 0.005(4) -0.007(4)
C113 0.035(5) 0.030(4) 0.042(5) -0.004(4) 0.010(4) -0.007(4)
C114 0.052(5) 0.035(5) 0.032(5) 0.007(4) 0.007(4) -0.002(4)
C115 0.032(4) 0.035(5) 0.032(5) 0.001(4) 0.000(4) 0.007(4)
C116 0.035(5) 0.039(5) 0.054(6) -0.001(4) 0.006(4) 0.010(4)
C117 0.045(5) 0.028(5) 0.067(7) -0.001(4) 0.006(5) 0.013(4)
C118 0.062(6) 0.041(5) 0.054(6) 0.004(4) -0.010(5) -0.004(5)
C119 0.054(6) 0.051(6) 0.116(10) 0.045(7) 0.024(7) 0.006(5)
C120 0.080(8) 0.073(8) 0.061(8) 0.034(6) 0.012(6) 0.010(6)
C121 0.088(8) 0.060(7) 0.062(7) 0.026(6) 0.028(6) 0.023(6)
C122 0.089(7) 0.034(5) 0.063(7) -0.006(5) 0.032(5) 0.019(5)
C123 0.107(9) 0.048(6) 0.099(9) -0.027(6) 0.017(7) -0.008(6)
C21 0.049(5) 0.033(5) 0.048(6) 0.010(4) 0.004(4) -0.009(4)
C22 0.035(5) 0.038(5) 0.038(5) -0.001(4) 0.002(4) 0.004(4)
C23 0.030(4) 0.030(4) 0.042(5) -0.001(4) 0.000(4) -0.004(3)
C24 0.034(5) 0.038(5) 0.032(5) 0.008(4) -0.003(4) 0.005(4)
C25 0.041(5) 0.035(4) 0.034(5) 0.001(4) 0.002(4) 0.003(4)
C26 0.034(4) 0.030(4) 0.032(5) -0.015(3) 0.001(4) 0.002(4)
C27 0.041(5) 0.037(5) 0.044(5) -0.010(4) 0.011(4) 0.004(4)
C28 0.053(5) 0.044(5) 0.024(5) -0.005(4) 0.003(4) -0.007(4)
C29 0.075(6) 0.035(5) 0.034(5) 0.005(4) 0.011(4) -0.008(4)
C210 0.062(6) 0.034(5) 0.050(6) 0.006(4) 0.017(4) -0.006(4)
C211 0.055(5) 0.027(4) 0.052(6) 0.014(4) 0.004(4) -0.006(4)
C212 0.075(6) 0.018(4) 0.042(6) -0.004(3) 0.003(4) 0.001(4)
C213 0.035(5) 0.026(4) 0.035(5) 0.002(4) -0.010(4) -0.008(3)
C214 0.031(4) 0.026(4) 0.027(5) -0.001(3) -0.008(3) -0.004(3)
C215 0.034(5) 0.024(4) 0.034(5) -0.011(3) 0.005(4) -0.006(3)
C216 0.029(4) 0.037(5) 0.027(5) -0.003(3) -0.001(3) 0.003(4)
C217 0.047(5) 0.032(5) 0.045(6) -0.001(4) 0.011(4) 0.011(4)
C218 0.060(6) 0.040(5) 0.039(6) -0.009(4) 0.017(4) 0.000(4)
C219 0.066(6) 0.028(4) 0.039(6) 0.000(4) 0.001(4) -0.010(4)
C220 0.094(7) 0.039(5) 0.049(6) 0.003(4) 0.040(6) 0.002(5)
C221 0.076(7) 0.048(6) 0.039(6) 0.009(4) -0.003(5) -0.020(5)
C222 0.075(6) 0.031(5) 0.038(6) 0.000(4) 0.003(5) 0.002(4)
C223 0.086(8) 0.026(5) 0.119(9) -0.030(5) -0.015(6) -0.003(5)
O1W 0.10(2) 0.12(2) 0.019(14) 0.005(13) 0.015(13) -0.028(17)

loop_
_atom_type_symbol
_atom_type_description
_atom_type_scat_dispersion_real
_atom_type_scat_dispersion_imag
_atom_type_scat_source
C C 0.0033 0.0016 'International Tables Vol C Tables 4.2.6.8 and 6.1.1.4'
H H 0.0000 0.0000 'International Tables Vol C Tables 4.2.6.8 and 6.1.1.4'
N N 0.0061 0.0033 'International Tables Vol C Tables 4.2.6.8 and 6.1.1.4'
O O 0.0106 0.0060 'International Tables Vol C Tables 4.2.6.8 and 6.1.1.4'
S S 0.1246 0.1234 'International Tables Vol C Tables 4.2.6.8 and 6.1.1.4'

loop_
_geom_angle_atom_site_label_1
_geom_angle_atom_site_label_2
_geom_angle_atom_site_label_3
_geom_angle
C114 N11 C19 123.8(7)
C114 N11 C110 121.0(6)
C19 N11 C110 115.1(6)
C116 N12 C117 121.0(7)
C214 N21 C210 119.7(6)
C214 N21 C29 119.6(6)
C210 N21 C29 118.1(6)
C216 N22 C217 118.8(6)
C115 O11 C11 122.4(6)
C215 O21 C21 124.0(6)
C118 S11 C123 102.0(5)
C218 S21 C223 101.0(4)
O12 C11 O11 115.6(7)
O12 C11 C12 126.4(7)
O11 C11 C12 118.0(7)
C13 C12 C11 119.6(7)
C13 C12 C116 122.5(7)
C11 C12 C116 117.9(6)
C12 C13 C14 121.9(7)
C12 C13 H13 119.0
C14 C13 H13 119.0
C15 C14 C115 117.5(6)
C15 C14 C13 124.8(7)
C115 C14 C13 117.7(7)
C16 C15 C14 122.3(7)
C16 C15 H15 118.9
C14 C15 H15 118.9
C15 C16 C114 119.3(7)
C15 C16 C17 121.2(7)
C114 C16 C17 119.5(7)
C18 C17 C16 111.1(7)
C18 C17 H17A 109.4
C16 C17 H17A 109.4
C18 C17 H17B 109.4
C16 C17 H17B 109.4
H17A C17 H17B 108.0
C17 C18 C19 110.9(7)
C17 C18 H18A 109.5
C19 C18 H18A 109.5
C17 C18 H18B 109.5
C19 C18 H18B 109.5
H18A C18 H18B 108.0
N11 C19 C18 112.1(6)
N11 C19 H19A 109.2
C18 C19 H19A 109.2
N11 C19 H19B 109.2
C18 C19 H19B 109.2
H19A C19 H19B 107.9
N11 C110 C111 113.1(6)
N11 C110 H11A 109.0
C111 C110 H11A 109.0
N11 C110 H11B 109.0
C111 C110 H11B 109.0
H11A C110 H11B 107.8
C112 C111 C110 110.6(7)
C112 C111 H11C 109.5
C110 C111 H11C 109.5
C112 C111 H11D 109.5
C110 C111 H11D 109.5
H11C C111 H11D 108.1
C111 C112 C113 109.2(6)
C111 C112 H11E 109.8
C113 C112 H11E 109.8
C111 C112 H11F 109.8
C113 C112 H11F 109.8
H11E C112 H11F 108.3
C115 C113 C114 117.7(7)
C115 C113 C112 121.9(7)
C114 C113 C112 120.3(7)
N11 C114 C113 120.6(7)
N11 C114 C16 119.2(7)
C113 C114 C16 120.3(7)
O11 C115 C113 116.8(6)
O11 C115 C14 120.3(6)
C113 C115 C14 122.8(7)
N12 C116 C12 120.2(7)
N12 C116 H116 119.9
C12 C116 H116 119.9
C122 C117 N12 126.0(8)
C122 C117 C118 120.8(8)
N12 C117 C118 113.2(8)
C119 C118 C117 115.0(9)
C119 C118 S11 128.6(8)
C117 C118 S11 115.9(6)
C120 C119 C118 122.0(10)
C120 C119 H119 119.0
C118 C119 H119 119.0
C121 C120 C119 120.7(9)
C121 C120 H120 119.6
C119 C120 H120 119.6
C120 C121 C122 122.3(10)
C120 C121 H121 118.9
C122 C121 H121 118.9
C117 C122 C121 118.7(9)
C117 C122 H122 120.7
C121 C122 H122 120.7
S11 C123 H12A 109.5
S11 C123 H12B 109.5
H12A C123 H12B 109.5
S11 C123 H12C 109.5
H12A C123 H12C 109.5
H12B C123 H12C 109.5
O22 C21 O21 117.6(7)
O22 C21 C22 126.5(7)
O21 C21 C22 115.9(7)
C23 C22 C216 121.4(7)
C23 C22 C21 120.3(7)
C216 C22 C21 118.3(7)
C22 C23 C24 121.2(7)
C22 C23 H23 119.4
C24 C23 H23 119.4
C23 C24 C25 123.5(7)
C23 C24 C215 119.5(7)
C25 C24 C215 116.9(7)
C26 C25 C24 123.8(7)
C26 C25 H25 118.1
C24 C25 H25 118.1
C25 C26 C214 118.3(6)
C25 C26 C27 121.0(7)
C214 C26 C27 120.5(7)
C26 C27 C28 110.2(6)
C26 C27 H27A 109.6
C28 C27 H27A 109.6
C26 C27 H27B 109.6
C28 C27 H27B 109.6
H27A C27 H27B 108.1
C29 C28 C27 109.3(6)
C29 C28 H28A 109.8
C27 C28 H28A 109.8
C29 C28 H28B 109.8
C27 C28 H28B 109.8
H28A C28 H28B 108.3
N21 C29 C28 111.3(6)
N21 C29 H29A 109.4
C28 C29 H29A 109.4
N21 C29 H29B 109.4
C28 C29 H29B 109.4
H29A C29 H29B 108.0
N21 C210 C211 114.4(6)
N21 C210 H21A 108.7
C211 C210 H21A 108.7
N21 C210 H21B 108.7
C211 C210 H21B 108.7
H21A C210 H21B 107.6
C210 C211 C212 107.1(7)
C210 C211 H21C 110.3
C212 C211 H21C 110.3
C210 C211 H21D 110.3
C212 C211 H21D 110.3
H21C C211 H21D 108.5
C213 C212 C211 113.1(6)
C213 C212 H21E 109.0
C211 C212 H21E 109.0
C213 C212 H21F 109.0
C211 C212 H21F 109.0
H21E C212 H21F 107.8
C215 C213 C214 118.2(6)
C215 C213 C212 122.2(6)
C214 C213 C212 119.6(6)
N21 C214 C26 121.3(6)
N21 C214 C213 119.9(6)
C26 C214 C213 118.9(6)
C213 C215 O21 117.1(6)
C213 C215 C24 123.9(6)
O21 C215 C24 119.1(6)
N22 C216 C22 119.7(7)
N22 C216 H216 120.2
C22 C216 H216 120.2
C222 C217 N22 124.5(8)
C222 C217 C218 118.0(7)
N22 C217 C218 117.4(7)
C219 C218 C217 120.4(7)
C219 C218 S21 123.6(7)
C217 C218 S21 116.1(6)
C220 C219 C218 119.6(8)
C220 C219 H219 120.2
C218 C219 H219 120.2
C219 C220 C221 122.3(8)
C219 C220 H220 118.9
C221 C220 H220 118.9
C222 C221 C220 118.3(8)
C222 C221 H221 120.9
C220 C221 H221 120.9
C221 C222 C217 121.2(8)
C221 C222 H222 119.4
C217 C222 H222 119.4
S21 C223 H22A 109.5
S21 C223 H22B 109.5
H22A C223 H22B 109.5
S21 C223 H22C 109.5
H22A C223 H22C 109.5
H22B C223 H22C 109.5

loop_
_geom_bond_atom_site_label_1
_geom_bond_atom_site_label_2
_geom_bond_distance
N11 C114 1.379(9)
N11 C19 1.434(9)
N11 C110 1.484(9)
N12 C116 1.271(9)
N12 C117 1.407(10)
N21 C214 1.340(8)
N21 C210 1.443(9)
N21 C29 1.468(9)
N22 C216 1.279(9)
N22 C217 1.410(9)
O11 C115 1.369(8)
O11 C11 1.380(8)
O12 C11 1.223(8)
O21 C215 1.375(8)
O21 C21 1.391(9)
O22 C21 1.224(9)
S11 C118 1.719(9)
S11 C123 1.771(9)
S21 C218 1.780(8)
S21 C223 1.802(8)
C11 C12 1.451(10)
C12 C13 1.357(9)
C12 C116 1.455(10)
C13 C14 1.418(9)
C13 H13 0.9500
C14 C15 1.377(9)
C14 C115 1.417(10)
C15 C16 1.366(9)
C15 H15 0.9500
C16 C114 1.420(10)
C16 C17 1.533(10)
C17 C18 1.493(10)
C17 H17A 0.9900
C17 H17B 0.9900
C18 C19 1.517(11)
C18 H18A 0.9900
C18 H18B 0.9900
C19 H19A 0.9900
C19 H19B 0.9900
C110 C111 1.510(10)
C110 H11A 0.9900
C110 H11B 0.9900
C111 C112 1.507(10)
C111 H11C 0.9900
C111 H11D 0.9900
C112 C113 1.516(10)
C112 H11E 0.9900
C112 H11F 0.9900
C113 C115 1.372(9)
C113 C114 1.408(10)
C116 H116 0.9500
C117 C122 1.374(11)
C117 C118 1.472(11)
C118 C119 1.407(12)
C119 C120 1.367(13)
C119 H119 0.9500
C120 C121 1.332(12)
C120 H120 0.9500
C121 C122 1.393(11)
C121 H121 0.9500
C122 H122 0.9500
C123 H12A 0.9800
C123 H12B 0.9800
C123 H12C 0.9800
C21 C22 1.461(10)
C22 C23 1.383(10)
C22 C216 1.456(9)
C23 C24 1.392(9)
C23 H23 0.9500
C24 C25 1.394(10)
C24 C215 1.412(9)
C25 C26 1.382(10)
C25 H25 0.9500
C26 C214 1.445(10)
C26 C27 1.473(9)
C27 C28 1.551(10)
C27 H27A 0.9900
C27 H27B 0.9900
C28 C29 1.493(10)
C28 H28A 0.9900
C28 H28B 0.9900
C29 H29A 0.9900
C29 H29B 0.9900
C210 C211 1.491(10)
C210 H21A 0.9900
C210 H21B 0.9900
C211 C212 1.523(10)
C211 H21C 0.9900
C211 H21D 0.9900
C212 C213 1.502(9)
C212 H21E 0.9900
C212 H21F 0.9900
C213 C215 1.365(9)
C213 C214 1.463(9)
C216 H216 0.9500
C217 C222 1.389(10)
C217 C218 1.428(11)
C218 C219 1.374(10)
C219 C220 1.348(11)
C219 H219 0.9500
C220 C221 1.399(11)
C220 H220 0.9500
C221 C222 1.378(10)
C221 H221 0.9500
C222 H222 0.9500
C223 H22A 0.9800
C223 H22B 0.9800
C223 H22C 0.9800

loop_
_geom_torsion_atom_site_label_1
_geom_torsion_atom_site_label_2
_geom_torsion_atom_site_label_3
_geom_torsion_atom_site_label_4
_geom_torsion
C115 O11 C11 O12 179.0(6)
C115 O11 C11 C12 0.6(10)
O12 C11 C12 C13 -176.9(8)
O11 C11 C12 C13 1.4(11)
O12 C11 C12 C116 3.6(12)
O11 C11 C12 C116 -178.2(6)
C11 C12 C13 C14 -2.0(11)
C116 C12 C13 C14 177.6(7)
C12 C13 C14 C15 -179.8(7)
C12 C13 C14 C115 0.6(11)
C115 C14 C15 C16 -1.5(11)
C13 C14 C15 C16 178.9(7)
C14 C15 C16 C114 0.6(12)
C14 C15 C16 C17 -177.6(7)
C15 C16 C17 C18 152.6(7)
C114 C16 C17 C18 -25.6(10)
C16 C17 C18 C19 51.9(9)
C114 N11 C19 C18 24.3(11)
C110 N11 C19 C18 -158.1(7)
C17 C18 C19 N11 -51.9(9)
C114 N11 C110 C111 18.8(10)
C19 N11 C110 C111 -158.9(7)
N11 C110 C111 C112 -50.4(9)
C110 C111 C112 C113 55.6(9)
C111 C112 C113 C115 145.1(8)
C111 C112 C113 C114 -32.0(10)
C19 N11 C114 C113 -175.7(7)
C110 N11 C114 C113 6.9(11)
C19 N11 C114 C16 3.3(12)
C110 N11 C114 C16 -174.1(7)
C115 C113 C114 N11 -176.8(7)
C112 C113 C114 N11 0.4(11)
C115 C113 C114 C16 4.2(11)
C112 C113 C114 C16 -178.6(7)
C15 C16 C114 N11 179.1(7)
C17 C16 C114 N11 -2.7(11)
C15 C16 C114 C113 -1.9(12)
C17 C16 C114 C113 176.3(7)
C11 O11 C115 C113 175.9(7)
C11 O11 C115 C14 -2.0(10)
C114 C113 C115 O11 176.9(6)
C112 C113 C115 O11 -0.3(11)
C114 C113 C115 C14 -5.3(11)
C112 C113 C115 C14 177.5(7)
C15 C14 C115 O11 -178.3(7)
C13 C14 C115 O11 1.4(10)
C15 C14 C115 C113 4.0(11)
C13 C14 C115 C113 -176.3(7)
C117 N12 C116 C12 179.9(7)
C13 C12 C116 N12 7.8(12)
C11 C12 C116 N12 -172.7(7)
C116 N12 C117 C122 -37.0(12)
C116 N12 C117 C118 145.3(7)
C122 C117 C118 C119 -5.1(12)
N12 C117 C118 C119 172.8(7)
C122 C117 C118 S11 -178.1(6)
N12 C117 C118 S11 -0.2(9)
C123 S11 C118 C119 -7.8(10)
C123 S11 C118 C117 164.0(7)
C117 C118 C119 C120 8.2(13)
S11 C118 C119 C120 -179.8(7)
C118 C119 C120 C121 -7.5(15)
C119 C120 C121 C122 3.1(15)
N12 C117 C122 C121 -176.4(8)
C118 C117 C122 C121 1.1(13)
C120 C121 C122 C117 0.0(14)
C215 O21 C21 O22 -178.0(7)
C215 O21 C21 C22 2.6(10)
O22 C21 C22 C23 179.2(8)
O21 C21 C22 C23 -1.5(11)
O22 C21 C22 C216 -0.9(12)
O21 C21 C22 C216 178.5(6)
C216 C22 C23 C24 178.7(7)
C21 C22 C23 C24 -1.4(11)
C22 C23 C24 C25 -179.2(7)
C22 C23 C24 C215 3.2(11)
C23 C24 C25 C26 -178.6(7)
C215 C24 C25 C26 -1.0(11)
C24 C25 C26 C214 0.4(11)
C24 C25 C26 C27 -175.1(7)
C25 C26 C27 C28 -159.0(7)
C214 C26 C27 C28 25.6(9)
C26 C27 C28 C29 -51.5(8)
C214 N21 C29 C28 -39.4(10)
C210 N21 C29 C28 158.8(7)
C27 C28 C29 N21 58.6(9)
C214 N21 C210 C211 40.6(11)
C29 N21 C210 C211 -157.7(7)
N21 C210 C211 C212 -58.5(9)
C210 C211 C212 C213 47.6(9)
C211 C212 C213 C215 159.2(7)
C211 C212 C213 C214 -20.7(10)
C210 N21 C214 C26 173.1(7)
C29 N21 C214 C26 11.6(11)
C210 N21 C214 C213 -9.0(10)
C29 N21 C214 C213 -170.5(7)
C25 C26 C214 N21 179.2(7)
C27 C26 C214 N21 -5.3(11)
C25 C26 C214 C213 1.3(10)
C27 C26 C214 C213 176.8(7)
C215 C213 C214 N21 179.7(7)
C212 C213 C214 N21 -0.4(10)
C215 C213 C214 C26 -2.3(10)
C212 C213 C214 C26 177.6(7)
C214 C213 C215 O21 -178.6(6)
C212 C213 C215 O21 1.6(10)
C214 C213 C215 C24 1.8(11)
C212 C213 C215 C24 -178.1(7)
C21 O21 C215 C213 179.5(6)
C21 O21 C215 C24 -0.9(10)
C23 C24 C215 C213 177.5(7)
C25 C24 C215 C213 -0.2(11)
C23 C24 C215 O21 -2.1(10)
C25 C24 C215 O21 -179.8(6)
C217 N22 C216 C22 -174.1(6)
C23 C22 C216 N22 -2.4(11)
C21 C22 C216 N22 177.7(7)
C216 N22 C217 C222 39.0(10)
C216 N22 C217 C218 -145.7(7)
C222 C217 C218 C219 -4.4(11)
N22 C217 C218 C219 -179.9(7)
C222 C217 C218 S21 176.9(6)
N22 C217 C218 S21 1.3(9)
C223 S21 C218 C219 28.0(8)
C223 S21 C218 C217 -153.3(6)
C217 C218 C219 C220 2.2(12)
S21 C218 C219 C220 -179.1(7)
C218 C219 C220 C221 2.7(13)
C219 C220 C221 C222 -5.3(13)
C220 C221 C222 C217 2.9(12)
N22 C217 C222 C221 177.0(7)
C218 C217 C222 C221 1.8(11)
